data_4064963
loop_
_publ_author_name
'Fukazawa, Aiko'
'Yamaguchi, Eriko'
'Ito, Emi'
'Yamada, Hiroshi'
'Wang, Jian'
'Irle, Stephan'
'Yamaguchi, Shigehiro'

_publ_section_title
;
 Zwitterionic Ladder Stilbenes with Phosphonium and Borate Bridges:
 Intramolecular Cascade Cyclization and Structure--Photophysical
 Properties Relationship
;
_journal_issue 14
_journal_name_full Organometallics
_journal_page_first 3870
_journal_paper_doi 10.1021/om200453w
_journal_volume 30
_journal_year 2011
_chemical_formula_moiety 'C44 H40 B P'
_chemical_formula_sum 'C44 H40 B P'
_chemical_formula_weight 610.54
_chemical_name_common (2-dimesitylborylphenyl)(2'-diphenylphosphanylphenyl)acetylene
_chemical_name_systematic
; 
(2-dimesitylborylphenyl)(2-diphenylphosphanylphenyl)acetylene 
;
_space_group_IT_number 14
_symmetry_cell_setting monoclinic
_symmetry_space_group_name_Hall '-P 2ybc'
_symmetry_space_group_name_H-M 'P 1 21/c 1'
_atom_sites_solution_hydrogens geom
_atom_sites_solution_primary direct
_atom_sites_solution_secondary difmap
_audit_creation_method SHELXL-97
_cell_angle_alpha 90.00
_cell_angle_beta 114.0966(19)
_cell_angle_gamma 90.00
_cell_formula_units_Z 4
_cell_length_a 17.177(3)
_cell_length_b 12.4963(19)
_cell_length_c 17.480(3)
_cell_measurement_temperature 123(2)
_cell_volume 3425.1(10)
_computing_cell_refinement 'CrystalClear 1.3.5. (Rigaku Co.)'
_computing_data_collection 'CrystalClear 1.3.5. (Rigaku Co.)'
_computing_data_reduction 'CrystalClear 1.3.5. (Rigaku Co.)'
_computing_molecular_graphics 'CrystalMaker 8.3.6 (CrystalMaker Software Ltd.)'
_computing_structure_refinement 'SHELXL-97 (Sheldrick, 1997)'
_computing_structure_solution 'SIR-97 (Altomare et al., 1997)'
_diffrn_ambient_temperature 123(2)
_diffrn_measured_fraction_theta_full 0.998
_diffrn_measured_fraction_theta_max 0.998
_diffrn_measurement_device_type 'Saturn70 CCD (4x4 bin mode) with MicroMax-007'
_diffrn_radiation_monochromator graphite
_diffrn_radiation_source 'rotating-anode X-ray tube'
_diffrn_radiation_type MoK\a
_diffrn_radiation_wavelength 0.71070
_diffrn_reflns_av_R_equivalents 0.0311
_diffrn_reflns_av_sigmaI/netI 0.0375
_diffrn_reflns_limit_h_max 20
_diffrn_reflns_limit_h_min -20
_diffrn_reflns_limit_k_max 14
_diffrn_reflns_limit_k_min -14
_diffrn_reflns_limit_l_max 20
_diffrn_reflns_limit_l_min -20
_diffrn_reflns_number 22610
_diffrn_reflns_theta_full 25.00
_diffrn_reflns_theta_max 25.00
_diffrn_reflns_theta_min 2.07
_exptl_absorpt_coefficient_mu 0.111
_exptl_absorpt_correction_T_max 0.9836
_exptl_absorpt_correction_T_min 0.9782
_exptl_absorpt_correction_type multi-scan
_exptl_absorpt_process_details 'Jacobson, R. (1998) Private communication'
_exptl_crystal_colour yellow
_exptl_crystal_density_diffrn 1.184
_exptl_crystal_density_method 'not measured'
_exptl_crystal_description block
_exptl_crystal_F_000 1296
_exptl_crystal_size_max 0.20
_exptl_crystal_size_mid 0.20
_exptl_crystal_size_min 0.15
_refine_diff_density_max 0.783
_refine_diff_density_min -0.322
_refine_diff_density_rms 0.046
_refine_ls_extinction_coef none
_refine_ls_extinction_method none
_refine_ls_goodness_of_fit_ref 1.089
_refine_ls_hydrogen_treatment none
_refine_ls_matrix_type full
_refine_ls_number_parameters 421
_refine_ls_number_reflns 6026
_refine_ls_number_restraints 0
_refine_ls_restrained_S_all 1.089
_refine_ls_R_factor_all 0.0534
_refine_ls_R_factor_gt 0.0490
_refine_ls_shift/su_max 0.004
_refine_ls_shift/su_mean 0.000
_refine_ls_structure_factor_coef Fsqd
_refine_ls_weighting_details 'calc w=1/[\s^2^(Fo^2^)+(0.0499P)^2^+2.5103P] where P=(Fo^2^+2Fc^2^)/3'
_refine_ls_weighting_scheme calc
_refine_ls_wR_factor_gt 0.1177
_refine_ls_wR_factor_ref 0.1207
_reflns_number_gt 5579
_reflns_number_total 6026
_reflns_threshold_expression >2sigma(I)
_cod_data_source_file om200453w_si_002.cif
_cod_data_source_block cmpd1c
_cod_original_sg_symbol_H-M P21/c
_cod_database_code 4064963

loop_
_symmetry_equiv_pos_as_xyz
'x, y, z'
'-x, y+1/2, -z+1/2'
'-x, -y, -z'
'x, -y-1/2, z-1/2'

loop_
_atom_site_label
_atom_site_type_symbol
_atom_site_fract_x
_atom_site_fract_y
_atom_site_fract_z
_atom_site_U_iso_or_equiv
_atom_site_adp_type
_atom_site_occupancy
_atom_site_symmetry_multiplicity
_atom_site_calc_flag
_atom_site_refinement_flags
C1 C 0.24823(12) 0.13781(16) 0.68719(12) 0.0234(4) Uani 1 1 d .
C2 C 0.17700(12) 0.15682(15) 0.63719(12) 0.0215(4) Uani 1 1 d .
C3 C 0.09301(11) 0.18328(15) 0.57712(12) 0.0199(4) Uani 1 1 d .
C4 C 0.05086(11) 0.27409(15) 0.58911(11) 0.0193(4) Uani 1 1 d .
C5 C -0.02980(12) 0.29925(16) 0.52869(12) 0.0231(4) Uani 1 1 d .
H5 H -0.0588 0.3606 0.5360 0.028 Uiso 1 1 calc R
C6 C -0.06840(12) 0.23577(16) 0.45791(12) 0.0257(4) Uani 1 1 d .
H6 H -0.1236 0.2537 0.4173 0.031 Uiso 1 1 calc R
C7 C -0.02673(13) 0.14667(16) 0.44642(12) 0.0266(4) Uani 1 1 d .
H7 H -0.0534 0.1033 0.3980 0.032 Uiso 1 1 calc R
C8 C 0.05385(12) 0.12045(16) 0.50542(12) 0.0242(4) Uani 1 1 d .
H8 H 0.0825 0.0595 0.4971 0.029 Uiso 1 1 calc R
C9 C 0.33281(12) 0.12702(16) 0.75118(12) 0.0248(4) Uani 1 1 d .
C10 C 0.40466(12) 0.11843(15) 0.73132(12) 0.0218(4) Uani 1 1 d .
C11 C 0.48507(12) 0.12174(17) 0.79851(12) 0.0264(4) Uani 1 1 d .
H11 H 0.5345 0.1184 0.7870 0.032 Uiso 1 1 calc R
C12 C 0.49518(13) 0.1296(2) 0.88103(13) 0.0360(5) Uani 1 1 d .
H12 H 0.5507 0.1310 0.9250 0.043 Uiso 1 1 calc R
C13 C 0.42405(14) 0.1355(2) 0.89907(14) 0.0462(7) Uani 1 1 d .
H13 H 0.4305 0.1400 0.9556 0.055 Uiso 1 1 calc R
C14 C 0.34386(14) 0.1347(2) 0.83476(14) 0.0405(6) Uani 1 1 d .
H14 H 0.2952 0.1396 0.8474 0.049 Uiso 1 1 calc R
P1 P 0.10699(3) 0.35394(4) 0.68430(3) 0.01950(13) Uani 1 1 d .
B1 B 0.39920(13) 0.10875(17) 0.63936(14) 0.0213(5) Uani 1 1 d .
C15 C 0.02373(12) 0.44777(15) 0.68209(11) 0.0204(4) Uani 1 1 d .
C16 C -0.02879(12) 0.41559(17) 0.72154(12) 0.0258(4) Uani 1 1 d .
H16 H -0.0225 0.3460 0.7452 0.031 Uiso 1 1 calc R
C17 C -0.08989(13) 0.48460(18) 0.72632(13) 0.0299(5) Uani 1 1 d .
H17 H -0.1260 0.4615 0.7522 0.036 Uiso 1 1 calc R
C18 C -0.09864(12) 0.58714(17) 0.69353(12) 0.0283(5) Uani 1 1 d .
H18 H -0.1395 0.6349 0.6983 0.034 Uiso 1 1 calc R
C19 C -0.04743(12) 0.61934(16) 0.65391(12) 0.0260(4) Uani 1 1 d .
H19 H -0.0536 0.6892 0.6307 0.031 Uiso 1 1 calc R
C20 C 0.01284(12) 0.55009(16) 0.64798(12) 0.0234(4) Uani 1 1 d .
H20 H 0.0473 0.5729 0.6202 0.028 Uiso 1 1 calc R
C21 C 0.17311(11) 0.44024(15) 0.64983(12) 0.0198(4) Uani 1 1 d .
C22 C 0.16625(12) 0.44408(16) 0.56767(12) 0.0228(4) Uani 1 1 d .
H22 H 0.1265 0.3989 0.5265 0.027 Uiso 1 1 calc R
C23 C 0.21656(12) 0.51288(16) 0.54512(12) 0.0244(4) Uani 1 1 d .
H23 H 0.2115 0.5142 0.4889 0.029 Uiso 1 1 calc R
C24 C 0.27422(12) 0.57978(16) 0.60447(12) 0.0243(4) Uani 1 1 d .
H24 H 0.3081 0.6278 0.5889 0.029 Uiso 1 1 calc R
C25 C 0.28231(12) 0.57641(17) 0.68694(13) 0.0274(4) Uani 1 1 d .
H25 H 0.3217 0.6223 0.7278 0.033 Uiso 1 1 calc R
C26 C 0.23294(12) 0.50624(16) 0.70925(12) 0.0251(4) Uani 1 1 d .
H26 H 0.2399 0.5029 0.7660 0.030 Uiso 1 1 calc R
C27 C 0.32621(11) 0.04417(15) 0.56865(11) 0.0195(4) Uani 1 1 d .
C28 C 0.27492(12) 0.09180(16) 0.49092(12) 0.0238(4) Uani 1 1 d .
C29 C 0.21144(12) 0.03321(16) 0.42913(12) 0.0237(4) Uani 1 1 d .
H29 H 0.1776 0.0673 0.3776 0.028 Uiso 1 1 calc R
C30 C 0.19575(12) -0.07285(16) 0.44000(12) 0.0229(4) Uani 1 1 d .
C31 C 0.24533(12) -0.11996(15) 0.51662(12) 0.0220(4) Uani 1 1 d .
H31 H 0.2354 -0.1927 0.5257 0.026 Uiso 1 1 calc R
C32 C 0.30922(11) -0.06368(15) 0.58069(11) 0.0203(4) Uani 1 1 d .
C33 C 0.47405(12) 0.16557(16) 0.62468(11) 0.0223(4) Uani 1 1 d .
C34 C 0.53574(12) 0.10724(16) 0.60774(11) 0.0232(4) Uani 1 1 d .
C35 C 0.60297(12) 0.16093(18) 0.59942(12) 0.0272(5) Uani 1 1 d .
H35 H 0.6435 0.1210 0.5872 0.033 Uiso 1 1 calc R
C36 C 0.61233(12) 0.27085(18) 0.60846(12) 0.0274(5) Uani 1 1 d .
C37 C 0.55172(12) 0.32795(17) 0.62516(12) 0.0269(4) Uani 1 1 d .
H37 H 0.5568 0.4036 0.6307 0.032 Uiso 1 1 calc R
C38 C 0.48373(12) 0.27730(16) 0.63402(12) 0.0246(4) Uani 1 1 d .
C39 C 0.28229(16) 0.20870(19) 0.47438(15) 0.0485(7) Uani 1 1 d .
H39 H 0.2463 0.2247 0.4156 0.073 Uiso 1 1 calc R
H39A H 0.3418 0.2258 0.4862 0.073 Uiso 1 1 calc R
H39B H 0.2635 0.2518 0.5106 0.073 Uiso 1 1 calc R
C40 C 0.12701(14) -0.13484(18) 0.37136(13) 0.0349(5) Uani 1 1 d .
H40 H 0.0709 -0.1072 0.3638 0.052 Uiso 1 1 calc R
H40A H 0.1310 -0.2107 0.3868 0.052 Uiso 1 1 calc R
H40B H 0.1344 -0.1269 0.3189 0.052 Uiso 1 1 calc R
C41 C 0.35930(14) -0.12328(17) 0.66080(13) 0.0323(5) Uani 1 1 d .
H41 H 0.3214 -0.1724 0.6730 0.048 Uiso 1 1 calc R
H41A H 0.3840 -0.0721 0.7069 0.048 Uiso 1 1 calc R
H41B H 0.4051 -0.1641 0.6546 0.048 Uiso 1 1 calc R
C42 C 0.53399(13) -0.01354(17) 0.60480(13) 0.0287(5) Uani 1 1 d .
H42 H 0.5725 -0.0391 0.5801 0.043 Uiso 1 1 calc R
H42A H 0.4759 -0.0380 0.5706 0.043 Uiso 1 1 calc R
H42B H 0.5525 -0.0419 0.6618 0.043 Uiso 1 1 calc R
C43 C 0.68745(14) 0.3278(2) 0.60301(15) 0.0402(6) Uani 1 1 d .
H43 H 0.6735 0.4036 0.5903 0.060 Uiso 1 1 calc R
H43A H 0.7005 0.2955 0.5585 0.060 Uiso 1 1 calc R
H43B H 0.7371 0.3214 0.6567 0.060 Uiso 1 1 calc R
C44 C 0.42127(13) 0.34592(17) 0.65346(15) 0.0346(5) Uani 1 1 d .
H44 H 0.4471 0.3675 0.7125 0.052 Uiso 1 1 calc R
H44A H 0.3692 0.3048 0.6426 0.052 Uiso 1 1 calc R
H44B H 0.4071 0.4098 0.6178 0.052 Uiso 1 1 calc R

loop_
_atom_site_aniso_label
_atom_site_aniso_U_11
_atom_site_aniso_U_22
_atom_site_aniso_U_33
_atom_site_aniso_U_23
_atom_site_aniso_U_13
_atom_site_aniso_U_12
C1 0.0208(10) 0.0251(10) 0.0255(10) -0.0042(8) 0.0108(9) 0.0013(8)
C2 0.0198(10) 0.0198(9) 0.0268(10) -0.0020(8) 0.0113(9) 0.0003(7)
C3 0.0155(9) 0.0226(9) 0.0218(10) 0.0020(8) 0.0077(8) -0.0022(7)
C4 0.0178(9) 0.0211(9) 0.0190(9) 0.0029(8) 0.0075(8) -0.0011(7)
C5 0.0193(10) 0.0267(10) 0.0224(10) 0.0036(8) 0.0077(8) 0.0026(8)
C6 0.0180(9) 0.0336(11) 0.0206(10) 0.0041(8) 0.0029(8) -0.0016(8)
C7 0.0265(11) 0.0314(11) 0.0203(10) -0.0043(8) 0.0080(9) -0.0087(8)
C8 0.0235(10) 0.0231(10) 0.0272(10) -0.0024(8) 0.0117(9) -0.0017(8)
C9 0.0179(9) 0.0302(11) 0.0237(10) -0.0057(8) 0.0059(8) 0.0029(8)
C10 0.0176(9) 0.0234(10) 0.0218(10) -0.0032(8) 0.0055(8) 0.0003(7)
C11 0.0168(9) 0.0353(11) 0.0247(11) -0.0050(9) 0.0061(8) 0.0015(8)
C12 0.0214(10) 0.0565(15) 0.0223(11) -0.0107(10) 0.0011(9) 0.0029(10)
C13 0.0305(12) 0.083(2) 0.0227(11) -0.0153(12) 0.0084(10) 0.0078(12)
C14 0.0245(11) 0.0702(17) 0.0278(12) -0.0121(11) 0.0117(10) 0.0085(11)
P1 0.0189(3) 0.0210(3) 0.0176(3) 0.00043(19) 0.0064(2) 0.00054(19)
B1 0.0177(10) 0.0206(11) 0.0227(11) 0.0020(9) 0.0052(9) 0.0046(8)
C15 0.0201(9) 0.0238(10) 0.0148(9) -0.0025(7) 0.0044(8) -0.0005(7)
C16 0.0259(10) 0.0290(10) 0.0217(10) 0.0024(8) 0.0089(8) -0.0001(8)
C17 0.0221(10) 0.0440(13) 0.0249(11) -0.0006(9) 0.0110(9) -0.0006(9)
C18 0.0207(10) 0.0373(12) 0.0228(10) -0.0060(9) 0.0047(8) 0.0067(9)
C19 0.0263(10) 0.0245(10) 0.0223(10) -0.0009(8) 0.0048(8) 0.0035(8)
C20 0.0233(10) 0.0270(10) 0.0188(10) -0.0002(8) 0.0073(8) 0.0005(8)
C21 0.0147(9) 0.0222(9) 0.0211(10) 0.0012(8) 0.0060(8) 0.0028(7)
C22 0.0197(9) 0.0264(10) 0.0193(10) -0.0014(8) 0.0048(8) -0.0018(8)
C23 0.0232(10) 0.0289(11) 0.0211(10) 0.0036(8) 0.0089(8) 0.0015(8)
C24 0.0168(9) 0.0251(10) 0.0298(11) 0.0039(8) 0.0085(8) 0.0007(8)
C25 0.0203(10) 0.0312(11) 0.0267(11) -0.0051(9) 0.0054(9) -0.0056(8)
C26 0.0222(10) 0.0321(11) 0.0194(10) -0.0028(8) 0.0070(8) -0.0014(8)
C27 0.0161(9) 0.0247(10) 0.0179(9) -0.0009(8) 0.0073(8) -0.0009(7)
C28 0.0213(10) 0.0294(11) 0.0190(10) 0.0028(8) 0.0063(8) -0.0039(8)
C29 0.0188(9) 0.0339(11) 0.0154(9) 0.0038(8) 0.0039(8) -0.0019(8)
C30 0.0184(9) 0.0298(11) 0.0192(10) -0.0027(8) 0.0064(8) -0.0041(8)
C31 0.0213(9) 0.0209(9) 0.0228(10) -0.0004(8) 0.0082(8) -0.0013(8)
C32 0.0169(9) 0.0249(10) 0.0187(9) 0.0003(8) 0.0067(8) 0.0016(7)
C33 0.0180(9) 0.0288(10) 0.0160(9) -0.0032(8) 0.0028(8) -0.0030(8)
C34 0.0210(10) 0.0327(11) 0.0127(9) -0.0028(8) 0.0037(8) -0.0015(8)
C35 0.0211(10) 0.0429(13) 0.0170(10) -0.0044(9) 0.0069(8) -0.0018(9)
C36 0.0212(10) 0.0432(12) 0.0156(10) -0.0033(9) 0.0053(8) -0.0090(9)
C37 0.0256(10) 0.0308(11) 0.0193(10) -0.0040(8) 0.0039(8) -0.0089(9)
C38 0.0190(9) 0.0311(11) 0.0195(10) -0.0034(8) 0.0035(8) -0.0038(8)
C39 0.0460(15) 0.0387(14) 0.0347(13) 0.0183(11) -0.0102(11) -0.0167(11)
C40 0.0316(12) 0.0394(13) 0.0240(11) -0.0017(9) 0.0013(9) -0.0122(10)
C41 0.0317(11) 0.0253(11) 0.0272(11) 0.0039(9) -0.0009(9) -0.0014(9)
C42 0.0273(11) 0.0341(12) 0.0266(11) -0.0028(9) 0.0129(9) 0.0014(9)
C43 0.0322(12) 0.0538(15) 0.0377(13) -0.0073(11) 0.0175(11) -0.0155(11)
C44 0.0249(11) 0.0305(12) 0.0457(13) -0.0079(10) 0.0117(10) -0.0040(9)

loop_
_atom_type_symbol
_atom_type_description
_atom_type_scat_dispersion_real
_atom_type_scat_dispersion_imag
_atom_type_scat_source
C C 0.0033 0.0016 'International Tables Vol C Tables 4.2.6.8 and 6.1.1.4'
H H 0.0000 0.0000 'International Tables Vol C Tables 4.2.6.8 and 6.1.1.4'
B B 0.0013 0.0007 'International Tables Vol C Tables 4.2.6.8 and 6.1.1.4'
P P 0.1023 0.0942 'International Tables Vol C Tables 4.2.6.8 and 6.1.1.4'

loop_
_geom_angle_atom_site_label_1
_geom_angle_atom_site_label_2
_geom_angle_atom_site_label_3
_geom_angle
C2 C1 C9 173.3(2)
C1 C2 C3 177.9(2)
C8 C3 C4 119.89(17)
C8 C3 C2 119.96(17)
C4 C3 C2 120.13(17)
C5 C4 C3 118.83(17)
C5 C4 P1 123.73(14)
C3 C4 P1 117.43(13)
C6 C5 C4 120.78(18)
C6 C5 H5 119.6
C4 C5 H5 119.6
C7 C6 C5 120.16(18)
C7 C6 H6 119.9
C5 C6 H6 119.9
C6 C7 C8 120.10(18)
C6 C7 H7 120.0
C8 C7 H7 120.0
C7 C8 C3 120.23(18)
C7 C8 H8 119.9
C3 C8 H8 119.9
C14 C9 C10 120.11(18)
C14 C9 C1 118.10(18)
C10 C9 C1 121.55(17)
C11 C10 C9 116.85(17)
C11 C10 B1 119.01(17)
C9 C10 B1 124.12(17)
C12 C11 C10 122.48(18)
C12 C11 H11 118.8
C10 C11 H11 118.8
C13 C12 C11 119.65(19)
C13 C12 H12 120.2
C11 C12 H12 120.2
C14 C13 C12 119.7(2)
C14 C13 H13 120.1
C12 C13 H13 120.1
C13 C14 C9 121.2(2)
C13 C14 H14 119.4
C9 C14 H14 119.4
C21 P1 C15 101.46(9)
C21 P1 C4 100.82(8)
C15 P1 C4 102.19(8)
C10 B1 C27 122.41(17)
C10 B1 C33 114.70(16)
C27 B1 C33 122.86(17)
C20 C15 C16 118.32(18)
C20 C15 P1 124.26(14)
C16 C15 P1 117.32(15)
C17 C16 C15 120.45(19)
C17 C16 H16 119.8
C15 C16 H16 119.8
C18 C17 C16 120.44(19)
C18 C17 H17 119.8
C16 C17 H17 119.8
C19 C18 C17 119.48(18)
C19 C18 H18 120.3
C17 C18 H18 120.3
C18 C19 C20 120.22(19)
C18 C19 H19 119.9
C20 C19 H19 119.9
C19 C20 C15 121.06(18)
C19 C20 H20 119.5
C15 C20 H20 119.5
C22 C21 C26 118.30(17)
C22 C21 P1 123.71(14)
C26 C21 P1 117.99(14)
C23 C22 C21 120.97(18)
C23 C22 H22 119.5
C21 C22 H22 119.5
C24 C23 C22 120.01(18)
C24 C23 H23 120.0
C22 C23 H23 120.0
C23 C24 C25 119.75(18)
C23 C24 H24 120.1
C25 C24 H24 120.1
C26 C25 C24 119.89(18)
C26 C25 H25 120.1
C24 C25 H25 120.1
C25 C26 C21 121.05(18)
C25 C26 H26 119.5
C21 C26 H26 119.5
C32 C27 C28 117.33(17)
C32 C27 B1 121.20(16)
C28 C27 B1 121.47(17)
C29 C28 C27 120.57(18)
C29 C28 C39 117.60(17)
C27 C28 C39 121.68(18)
C30 C29 C28 122.29(18)
C30 C29 H29 118.9
C28 C29 H29 118.9
C29 C30 C31 117.49(17)
C29 C30 C40 121.11(18)
C31 C30 C40 121.40(18)
C30 C31 C32 122.06(18)
C30 C31 H31 119.0
C32 C31 H31 119.0
C31 C32 C27 120.23(17)
C31 C32 C41 117.37(17)
C27 C32 C41 122.38(17)
C38 C33 C34 118.21(18)
C38 C33 B1 119.52(17)
C34 C33 B1 122.14(17)
C35 C34 C33 119.84(19)
C35 C34 C42 118.91(18)
C33 C34 C42 121.09(17)
C36 C35 C34 121.89(19)
C36 C35 H35 119.1
C34 C35 H35 119.1
C35 C36 C37 118.16(18)
C35 C36 C43 121.5(2)
C37 C36 C43 120.3(2)
C36 C37 C38 121.7(2)
C36 C37 H37 119.2
C38 C37 H37 119.2
C37 C38 C33 120.20(18)
C37 C38 C44 118.06(18)
C33 C38 C44 121.74(18)
C28 C39 H39 109.5
C28 C39 H39A 109.5
H39 C39 H39A 109.5
C28 C39 H39B 109.5
H39 C39 H39B 109.5
H39A C39 H39B 109.5
C30 C40 H40 109.5
C30 C40 H40A 109.5
H40 C40 H40A 109.5
C30 C40 H40B 109.5
H40 C40 H40B 109.5
H40A C40 H40B 109.5
C32 C41 H41 109.5
C32 C41 H41A 109.5
H41 C41 H41A 109.5
C32 C41 H41B 109.5
H41 C41 H41B 109.5
H41A C41 H41B 109.5
C34 C42 H42 109.5
C34 C42 H42A 109.5
H42 C42 H42A 109.5
C34 C42 H42B 109.5
H42 C42 H42B 109.5
H42A C42 H42B 109.5
C36 C43 H43 109.5
C36 C43 H43A 109.5
H43 C43 H43A 109.5
C36 C43 H43B 109.5
H43 C43 H43B 109.5
H43A C43 H43B 109.5
C38 C44 H44 109.5
C38 C44 H44A 109.5
H44 C44 H44A 109.5
C38 C44 H44B 109.5
H44 C44 H44B 109.5
H44A C44 H44B 109.5

loop_
_geom_bond_atom_site_label_1
_geom_bond_atom_site_label_2
_geom_bond_distance
C1 C2 1.202(3)
C1 C9 1.433(3)
C2 C3 1.434(3)
C3 C8 1.397(3)
C3 C4 1.407(3)
C4 C5 1.393(3)
C4 P1 1.8395(19)
C5 C6 1.389(3)
C5 H5 0.9500
C6 C7 1.382(3)
C6 H6 0.9500
C7 C8 1.386(3)
C7 H7 0.9500
C8 H8 0.9500
C9 C14 1.398(3)
C9 C10 1.416(3)
C10 C11 1.402(3)
C10 B1 1.576(3)
C11 C12 1.384(3)
C11 H11 0.9500
C12 C13 1.383(3)
C12 H12 0.9500
C13 C14 1.377(3)
C13 H13 0.9500
C14 H14 0.9500
P1 C21 1.8371(19)
P1 C15 1.8376(19)
B1 C27 1.577(3)
B1 C33 1.579(3)
C15 C20 1.391(3)
C15 C16 1.400(3)
C16 C17 1.387(3)
C16 H16 0.9500
C17 C18 1.387(3)
C17 H17 0.9500
C18 C19 1.383(3)
C18 H18 0.9500
C19 C20 1.385(3)
C19 H19 0.9500
C20 H20 0.9500
C21 C22 1.393(3)
C21 C26 1.394(3)
C22 C23 1.385(3)
C22 H22 0.9500
C23 C24 1.385(3)
C23 H23 0.9500
C24 C25 1.391(3)
C24 H24 0.9500
C25 C26 1.382(3)
C25 H25 0.9500
C26 H26 0.9500
C27 C32 1.413(3)
C27 C28 1.414(3)
C28 C29 1.389(3)
C28 C39 1.504(3)
C29 C30 1.381(3)
C29 H29 0.9500
C30 C31 1.391(3)
C30 C40 1.509(3)
C31 C32 1.396(3)
C31 H31 0.9500
C32 C41 1.507(3)
C33 C38 1.408(3)
C33 C34 1.414(3)
C34 C35 1.394(3)
C34 C42 1.510(3)
C35 C36 1.384(3)
C35 H35 0.9500
C36 C37 1.388(3)
C36 C43 1.511(3)
C37 C38 1.392(3)
C37 H37 0.9500
C38 C44 1.516(3)
C39 H39 0.9800
C39 H39A 0.9800
C39 H39B 0.9800
C40 H40 0.9800
C40 H40A 0.9800
C40 H40B 0.9800
C41 H41 0.9800
C41 H41A 0.9800
C41 H41B 0.9800
C42 H42 0.9800
C42 H42A 0.9800
C42 H42B 0.9800
C43 H43 0.9800
C43 H43A 0.9800
C43 H43B 0.9800
C44 H44 0.9800
C44 H44A 0.9800
C44 H44B 0.9800

loop_
_geom_torsion_atom_site_label_1
_geom_torsion_atom_site_label_2
_geom_torsion_atom_site_label_3
_geom_torsion_atom_site_label_4
_geom_torsion
C9 C1 C2 C3 48(7)
C1 C2 C3 C8 122(6)
C1 C2 C3 C4 -56(6)
C8 C3 C4 C5 0.2(3)
C2 C3 C4 C5 178.44(17)
C8 C3 C4 P1 -179.20(14)
C2 C3 C4 P1 -0.9(2)
C3 C4 C5 C6 0.3(3)
P1 C4 C5 C6 179.61(14)
C4 C5 C6 C7 -0.3(3)
C5 C6 C7 C8 -0.2(3)
C6 C7 C8 C3 0.6(3)
C4 C3 C8 C7 -0.6(3)
C2 C3 C8 C7 -178.90(18)
C2 C1 C9 C14 55.9(19)
C2 C1 C9 C10 -118.4(18)
C14 C9 C10 C11 -2.0(3)
C1 C9 C10 C11 172.21(19)
C14 C9 C10 B1 179.7(2)
C1 C9 C10 B1 -6.1(3)
C9 C10 C11 C12 2.0(3)
B1 C10 C11 C12 -179.7(2)
C10 C11 C12 C13 -0.6(4)
C11 C12 C13 C14 -0.8(4)
C12 C13 C14 C9 0.7(4)
C10 C9 C14 C13 0.8(4)
C1 C9 C14 C13 -173.7(2)
C5 C4 P1 C21 -95.02(16)
C3 C4 P1 C21 84.31(15)
C5 C4 P1 C15 9.35(18)
C3 C4 P1 C15 -171.32(14)
C11 C10 B1 C27 145.49(19)
C9 C10 B1 C27 -36.3(3)
C11 C10 B1 C33 -32.6(3)
C9 C10 B1 C33 145.59(19)
C21 P1 C15 C20 9.40(18)
C4 P1 C15 C20 -94.47(17)
C21 P1 C15 C16 -166.95(15)
C4 P1 C15 C16 89.18(16)
C20 C15 C16 C17 -0.1(3)
P1 C15 C16 C17 176.47(15)
C15 C16 C17 C18 -1.3(3)
C16 C17 C18 C19 1.7(3)
C17 C18 C19 C20 -0.8(3)
C18 C19 C20 C15 -0.6(3)
C16 C15 C20 C19 1.0(3)
P1 C15 C20 C19 -175.28(15)
C15 P1 C21 C22 -97.66(17)
C4 P1 C21 C22 7.30(18)
C15 P1 C21 C26 81.73(16)
C4 P1 C21 C26 -173.31(15)
C26 C21 C22 C23 -1.0(3)
P1 C21 C22 C23 178.37(15)
C21 C22 C23 C24 -0.5(3)
C22 C23 C24 C25 1.0(3)
C23 C24 C25 C26 0.1(3)
C24 C25 C26 C21 -1.7(3)
C22 C21 C26 C25 2.1(3)
P1 C21 C26 C25 -177.28(15)
C10 B1 C27 C32 -53.8(3)
C33 B1 C27 C32 124.2(2)
C10 B1 C27 C28 125.9(2)
C33 B1 C27 C28 -56.1(3)
C32 C27 C28 C29 -0.9(3)
B1 C27 C28 C29 179.40(17)
C32 C27 C28 C39 174.5(2)
B1 C27 C28 C39 -5.3(3)
C27 C28 C29 C30 -0.4(3)
C39 C28 C29 C30 -175.9(2)
C28 C29 C30 C31 1.1(3)
C28 C29 C30 C40 -179.29(19)
C29 C30 C31 C32 -0.4(3)
C40 C30 C31 C32 179.92(18)
C30 C31 C32 C27 -0.9(3)
C30 C31 C32 C41 -179.56(18)
C28 C27 C32 C31 1.5(3)
B1 C27 C32 C31 -178.79(17)
C28 C27 C32 C41 -179.88(18)
B1 C27 C32 C41 -0.2(3)
C10 B1 C33 C38 -63.3(2)
C27 B1 C33 C38 118.6(2)
C10 B1 C33 C34 112.4(2)
C27 B1 C33 C34 -65.7(3)
C38 C33 C34 C35 -1.0(3)
B1 C33 C34 C35 -176.79(17)
C38 C33 C34 C42 174.36(18)
B1 C33 C34 C42 -1.4(3)
C33 C34 C35 C36 0.9(3)
C42 C34 C35 C36 -174.54(18)
C34 C35 C36 C37 -0.9(3)
C34 C35 C36 C43 177.34(19)
C35 C36 C37 C38 1.0(3)
C43 C36 C37 C38 -177.30(19)
C36 C37 C38 C33 -1.1(3)
C36 C37 C38 C44 179.14(18)
C34 C33 C38 C37 1.1(3)
B1 C33 C38 C37 176.98(17)
C34 C33 C38 C44 -179.14(18)
B1 C33 C38 C44 -3.3(3)

loop_
_cod_related_entry_id
_cod_related_entry_database
_cod_related_entry_code
1 ChemSpider 30659659
